data_4121634
loop_
_publ_author_name
'King, David M.'
'McMaster, Jonathan'
'Tuna, Floriana'
'McInnes, Eric J. L.'
'Lewis, William'
'Blake, Alexander J.'
'Liddle, Stephen T.'

_publ_section_title
;
 Synthesis and Characterization of an f-Block Terminal Parent Imido
 [U&#x2550;NH] Complex: A Masked Uranium(IV) Nitride.
;
_journal_issue 15
_journal_name_full 'Journal of the American Chemical Society'
_journal_page_first 5619
_journal_paper_doi 10.1021/ja502405e
_journal_volume 136
_journal_year 2014
_chemical_formula_moiety 'C66 H150 K2 N10 Si6 U2'
_chemical_formula_sum 'C66 H150 K2 N10 Si6 U2'
_chemical_formula_weight 1806.75
_chemical_name_systematic
;
 ?
;
_space_group_crystal_system orthorhombic
_space_group_IT_number 61
_space_group_name_Hall '-P 2ac 2ab'
_space_group_name_H-M_alt 'P b c a'
_symmetry_space_group_name_Hall '-P 2ac 2ab'
_symmetry_space_group_name_H-M 'P b c a'
_atom_sites_solution_hydrogens mixed
_atom_sites_solution_primary direct
_atom_sites_solution_secondary difmap
_audit_creation_date 2014-02-13
_audit_creation_method
;
Olex2 1.2
(compiled 2013.12.10 svn.r2850 for OlexSys, GUI svn.r4736)
;
_cell_angle_alpha 90
_cell_angle_beta 90
_cell_angle_gamma 90
_cell_formula_units_Z 4
_cell_length_a 13.81027(12)
_cell_length_b 23.1784(2)
_cell_length_c 26.5707(2)
_cell_measurement_reflns_used 11237
_cell_measurement_temperature 120(2)
_cell_measurement_theta_max 74.6130
_cell_measurement_theta_min 3.3250
_cell_volume 8505.28(12)
_computing_cell_refinement
;
CrysAlisPro, Agilent Technologies,
Version 1.171.36.28a (release 18-03-2013 CrysAlis171 .NET)
(compiled Mar 18 2013,11:47:30)
;
_computing_data_collection
;
CrysAlisPro, Agilent Technologies,
Version 1.171.36.28a (release 18-03-2013 CrysAlis171 .NET)
(compiled Mar 18 2013,11:47:30)
;
_computing_data_reduction
;
CrysAlisPro, Agilent Technologies,
Version 1.171.36.28a (release 18-03-2013 CrysAlis171 .NET)
(compiled Mar 18 2013,11:47:30)
;
_computing_molecular_graphics 'Olex2 (Dolomanov et al., 2009)'
_computing_publication_material 'Olex2 (Dolomanov et al., 2009)'
_computing_structure_refinement 'ShelXL (Sheldrick, 2008)'
_computing_structure_solution 'ShelXS (Sheldrick, 2008)'
_diffrn_ambient_temperature 120(2)
_diffrn_detector 'CCD area detector'
_diffrn_detector_area_resol_mean 10.6296
_diffrn_detector_type 'Agilent Diffraction Atlas detector'
_diffrn_measured_fraction_theta_full 0.997
_diffrn_measured_fraction_theta_max 0.976
_diffrn_measurement_device '\k-geometry diffractometer'
_diffrn_measurement_device_type 'GV1000, Atlas'
_diffrn_measurement_method '\w scans'
_diffrn_orient_matrix_UB_11 0.0369254000
_diffrn_orient_matrix_UB_12 0.0000535000
_diffrn_orient_matrix_UB_13 -0.0547114000
_diffrn_orient_matrix_UB_21 -0.0250269000
_diffrn_orient_matrix_UB_22 0.0645695000
_diffrn_orient_matrix_UB_23 -0.0045023000
_diffrn_orient_matrix_UB_31 0.1022205000
_diffrn_orient_matrix_UB_32 0.0157739000
_diffrn_orient_matrix_UB_33 0.0186836000
_diffrn_radiation_collimation 'focusing mirrors'
_diffrn_radiation_monochromator mirror
_diffrn_radiation_probe x-ray
_diffrn_radiation_type CuK\a
_diffrn_radiation_wavelength 1.54184
_diffrn_reflns_av_R_equivalents 0.0236
_diffrn_reflns_av_unetI/netI 0.0267
_diffrn_reflns_Laue_measured_fraction_full 0.997
_diffrn_reflns_Laue_measured_fraction_max 0.976
_diffrn_reflns_limit_h_max 17
_diffrn_reflns_limit_h_min -11
_diffrn_reflns_limit_k_max 28
_diffrn_reflns_limit_k_min -24
_diffrn_reflns_limit_l_max 32
_diffrn_reflns_limit_l_min -16
_diffrn_reflns_number 21408
_diffrn_reflns_point_group_measured_fraction_full 0.997
_diffrn_reflns_point_group_measured_fraction_max 0.976
_diffrn_reflns_theta_full 67.684
_diffrn_reflns_theta_max 74.699
_diffrn_reflns_theta_min 3.327
_diffrn_source 'microfocus sealed tube'
_diffrn_source_target Cu
_diffrn_source_type 'Agilent Diffraction microfocus tube'
_exptl_absorpt_coefficient_mu 12.622
_exptl_absorpt_correction_T_max 0.576
_exptl_absorpt_correction_T_min 0.357
_exptl_absorpt_correction_type gaussian
_exptl_absorpt_process_details
;
CrysAlisPro, Agilent Technologies,
Version 1.171.36.28a (release 18-03-2013 CrysAlis171 .NET)
(compiled Mar 18 2013,11:47:30)
Numerical absorption correction based on gaussian integration over
            a multifaceted crystal model
;
_exptl_crystal_colour pink
_exptl_crystal_colour_primary pink
_exptl_crystal_density_diffrn 1.411
_exptl_crystal_description block
_exptl_crystal_F_000 3688
_exptl_crystal_size_max 0.1171
_exptl_crystal_size_mid 0.087
_exptl_crystal_size_min 0.0721
_refine_diff_density_max 0.985
_refine_diff_density_min -0.966
_refine_diff_density_rms 0.087
_refine_ls_extinction_method none
_refine_ls_goodness_of_fit_ref 1.043
_refine_ls_hydrogen_treatment mixed
_refine_ls_matrix_type full
_refine_ls_number_parameters 407
_refine_ls_number_reflns 8505
_refine_ls_number_restraints 2
_refine_ls_restrained_S_all 1.043
_refine_ls_R_factor_all 0.0308
_refine_ls_R_factor_gt 0.0260
_refine_ls_shift/su_max 0.003
_refine_ls_shift/su_mean 0.000
_refine_ls_structure_factor_coef Fsqd
_refine_ls_weighting_details 'w=1/[\s^2^(Fo^2^)+(0.0260P)^2^+11.6598P] where P=(Fo^2^+2Fc^2^)/3'
_refine_ls_weighting_scheme calc
_refine_ls_wR_factor_gt 0.0605
_refine_ls_wR_factor_ref 0.0630
_reflns_Friedel_coverage 0.000
_reflns_number_gt 7535
_reflns_number_total 8505
_reflns_threshold_expression 'I > 2\s(I)'
_cod_data_source_file ja502405e_si_002.cif
_cod_data_source_block 2c
_cod_depositor_comments 'Adding full bibliography for 4121632--4121637.cif.'
_cod_original_cell_volume 8505.30(13)
_cod_database_code 4121634
_nottingham_internal_coll_name UDKIOO
_nottingham_internal_coll_number 12555
_nottingham_internal_coll_client DK/STL
_nottingham_internal_coll_type custom
_nottingham_internal_coll_frame_time '6.0000 and 24.0000'
_nottingham_internal_coll_frame_width 1.0000
_nottingham_internal_coll_frame_method '\w scans'
_nottingham_internal_coll_user WL/DMK
_nottingham_internal_coll_date 14/6/2013
_nottingham_internal_coll_location NOTTS
_nottingham_internal_process_user DMK/WL
_nottingham_internal_process_date 14/06/2013
_nottingham_internal_solution_user DMK
_nottingham_internal_solution_date 14/06/2013
_nottingham_internal_refinement_user DMK
_nottingham_internal_refinement_date 14/06/2013
_nottingham_internal_self_validation_user DMK
_nottingham_internal_self_validation_date 14/02/2014
_shelxl_version_number 2014-1
_chemical_oxdiff_formula 'C66 H152 N10 K2 Si6 U2'
_chemical_oxdiff_usercomment 'UDKIOO #12555 IN FOMBLIN FILM ON MICROMOUNT FOR DMK/STL'
_shelx_space_group_comment
;
The symmetry employed for this shelxl refinement is uniquely defined
by the following loop, which should always be used as a source of
symmetry information in preference to the above space-group names.
They are only intended as comments.
;
_reflns_odcompleteness_completeness 99.61
_reflns_odcompleteness_iscentric 1
_reflns_odcompleteness_theta 67.13
_olex2_refinement_description
;
1. Fixed Uiso
 At 1.2 times of:
  All C(H) groups, All C(H,H) groups
 At 1.5 times of:
  All C(H,H,H) groups, All N(H) groups
2. Restrained distances
 N5-H5
 0.98 with sigma of 0.01
 K1_$1-H5 \\sim K1-H5
 with sigma of 0.02
3.a Ternary CH refined with riding coordinates:
 C4(H4), C7(H7), C12(H12), C15(H15), C18(H18), C23(H23), C26(H26), C29(H29)
3.b Secondary CH2 refined with riding coordinates:
 C10(H10A,H10B), C11(H11A,H11B), C21(H21A,H21B), C22(H22A,H22B), C32(H32A,
 H32B), C33(H33A,H33B)
3.c Me refined with riding coordinates:
 C5(H5A,H5B,H5C), C13(H13A,H13B,H13C)
3.d Idealised Me refined as rotating group:
 C2(H2A,H2B,H2C), C3(H3A,H3B,H3C), C6(H6A,H6B,H6C), C8(H8A,H8B,H8C), C9(H9A,
 H9B,H9C), C14(H14A,H14B,H14C), C16(H16A,H16B,H16C), C17(H17A,H17B,H17C),
 C19(H19A,H19B,H19C), C20(H20A,H20B,H20C), C24(H24A,H24B,H24C), C25(H25A,H25B,
 H25C), C27(H27A,H27B,H27C), C28(H28A,H28B,H28C), C30(H30A,H30B,H30C), C31(H31A,
 H31B,H31C)
;

loop_
_space_group_symop_operation_xyz
'x, y, z'
'-x+1/2, -y, z+1/2'
'x+1/2, -y+1/2, -z'
'-x, y+1/2, -z+1/2'
'-x, -y, -z'
'x-1/2, y, -z-1/2'
'-x-1/2, y-1/2, z'
'x, -y-1/2, z-1/2'

loop_
_atom_site_label
_atom_site_type_symbol
_atom_site_fract_x
_atom_site_fract_y
_atom_site_fract_z
_atom_site_U_iso_or_equiv
_atom_site_adp_type
_atom_site_occupancy
_atom_site_site_symmetry_order
_atom_site_calc_flag
_atom_site_refinement_flags_posn
U1 U 0.10015(2) 0.42635(2) 0.37716(2) 0.02022(4) Uani 1 1 d .
K1 K -0.10463(6) 0.45018(4) 0.50278(3) 0.03867(19) Uani 1 1 d .
Si1 Si 0.36126(7) 0.42585(4) 0.41042(4) 0.0290(2) Uani 1 1 d .
Si2 Si -0.00979(7) 0.56116(4) 0.32781(4) 0.0322(2) Uani 1 1 d .
Si3 Si -0.04107(7) 0.29166(4) 0.38700(4) 0.0317(2) Uani 1 1 d .
N1 N 0.2683(2) 0.43061(13) 0.36765(11) 0.0286(6) Uani 1 1 d .
N2 N 0.0261(2) 0.49089(13) 0.32058(11) 0.0272(6) Uani 1 1 d .
N3 N 0.0488(2) 0.33256(12) 0.35973(12) 0.0291(6) Uani 1 1 d .
N4 N 0.1475(2) 0.39743(13) 0.28267(11) 0.0285(6) Uani 1 1 d .
N5 N 0.0680(2) 0.44786(14) 0.44983(12) 0.0311(7) Uani 1 1 d D
H5 H 0.0917(19) 0.4296(14) 0.4805(10) 0.047 Uiso 1 1 d DR
C1 C 0.3113(3) 0.3908(2) 0.47004(19) 0.0516(12) Uani 1 1 d .
C2 C 0.3723(3) 0.4038(2) 0.51827(17) 0.0531(12) Uani 1 1 d .
H2A H 0.4350 0.3841 0.5158 0.080 Uiso 1 1 calc GR
H2B H 0.3375 0.3898 0.5480 0.080 Uiso 1 1 calc GR
H2C H 0.3827 0.4455 0.5212 0.080 Uiso 1 1 calc GR
C3 C 0.2963(5) 0.3245(3) 0.4631(3) 0.079(2) Uani 1 1 d .
H3A H 0.2589 0.3174 0.4324 0.119 Uiso 1 1 calc GR
H3B H 0.2611 0.3091 0.4922 0.119 Uiso 1 1 calc GR
H3C H 0.3595 0.3055 0.4604 0.119 Uiso 1 1 calc GR
C4 C 0.4063(3) 0.5000(2) 0.42940(17) 0.0435(10) Uani 1 1 d .
H4 H 0.4583 0.4943 0.4551 0.052 Uiso 1 1 calc R
C5 C 0.3252(4) 0.5357(2) 0.45441(19) 0.0521(11) Uani 1 1 d .
H5A H 0.2714 0.5404 0.4307 0.078 Uiso 1 1 calc R
H5B H 0.3505 0.5737 0.4638 0.078 Uiso 1 1 calc R
H5C H 0.3022 0.5157 0.4846 0.078 Uiso 1 1 calc R
C6 C 0.4526(3) 0.5332(2) 0.38415(17) 0.0475(11) Uani 1 1 d .
H6A H 0.5048 0.5099 0.3696 0.071 Uiso 1 1 calc GR
H6B H 0.4789 0.5700 0.3960 0.071 Uiso 1 1 calc GR
H6C H 0.4030 0.5404 0.3585 0.071 Uiso 1 1 calc GR
C7 C 0.4693(3) 0.3856(2) 0.3840(2) 0.0546(12) Uani 1 1 d .
H7 H 0.4952 0.4105 0.3564 0.065 Uiso 1 1 calc R
C8 C 0.5524(4) 0.3805(3) 0.4230(3) 0.089(2) Uani 1 1 d .
H8A H 0.5708 0.4191 0.4346 0.134 Uiso 1 1 calc GR
H8B H 0.6084 0.3619 0.4072 0.134 Uiso 1 1 calc GR
H8C H 0.5306 0.3574 0.4517 0.134 Uiso 1 1 calc GR
C9 C 0.4522(4) 0.3275(2) 0.3605(2) 0.0671(15) Uani 1 1 d .
H9A H 0.4315 0.3001 0.3864 0.101 Uiso 1 1 calc GR
H9B H 0.5122 0.3137 0.3449 0.101 Uiso 1 1 calc GR
H9C H 0.4017 0.3307 0.3347 0.101 Uiso 1 1 calc GR
C10 C 0.2957(3) 0.44329(17) 0.31494(14) 0.0327(8) Uani 1 1 d .
H10A H 0.3671 0.4439 0.3120 0.039 Uiso 1 1 calc R
H10B H 0.2711 0.4819 0.3054 0.039 Uiso 1 1 calc R
C11 C 0.2547(3) 0.39852(18) 0.27951(14) 0.0339(8) Uani 1 1 d .
H11A H 0.2747 0.4075 0.2446 0.041 Uiso 1 1 calc R
H11B H 0.2808 0.3600 0.2883 0.041 Uiso 1 1 calc R
C12 C 0.0840(3) 0.59545(19) 0.37012(18) 0.0459(10) Uani 1 1 d .
H12 H 0.0996 0.5655 0.3960 0.055 Uiso 1 1 calc R
C13 C 0.0511(5) 0.6487(3) 0.4001(3) 0.083(2) Uani 1 1 d .
H13A H 0.0304 0.6790 0.3768 0.125 Uiso 1 1 calc R
H13B H 0.1050 0.6629 0.4207 0.125 Uiso 1 1 calc R
H13C H -0.0031 0.6381 0.4221 0.125 Uiso 1 1 calc R
C14 C 0.1806(4) 0.6082(2) 0.3432(2) 0.0613(14) Uani 1 1 d .
H14A H 0.2035 0.5732 0.3263 0.092 Uiso 1 1 calc GR
H14B H 0.2288 0.6206 0.3680 0.092 Uiso 1 1 calc GR
H14C H 0.1709 0.6388 0.3183 0.092 Uiso 1 1 calc GR
C15 C -0.0274(3) 0.6006(2) 0.26540(19) 0.0494(11) Uani 1 1 d .
H15 H -0.0804 0.5797 0.2474 0.059 Uiso 1 1 calc R
C16 C -0.0625(5) 0.6626(3) 0.2721(3) 0.089(2) Uani 1 1 d .
H16A H -0.1231 0.6627 0.2913 0.133 Uiso 1 1 calc GR
H16B H -0.0737 0.6800 0.2390 0.133 Uiso 1 1 calc GR
H16C H -0.0134 0.6849 0.2902 0.133 Uiso 1 1 calc GR
C17 C 0.0605(4) 0.5999(2) 0.22978(19) 0.0532(12) Uani 1 1 d .
H17A H 0.1132 0.6226 0.2446 0.080 Uiso 1 1 calc GR
H17B H 0.0421 0.6166 0.1973 0.080 Uiso 1 1 calc GR
H17C H 0.0822 0.5600 0.2248 0.080 Uiso 1 1 calc GR
C18 C -0.1340(3) 0.56707(18) 0.35925(17) 0.0383(9) Uani 1 1 d .
H18 H -0.1488 0.6089 0.3646 0.046 Uiso 1 1 calc R
C19 C -0.2130(3) 0.5414(2) 0.32637(18) 0.0510(11) Uani 1 1 d .
H19A H -0.2176 0.5634 0.2949 0.077 Uiso 1 1 calc GR
H19B H -0.2751 0.5433 0.3442 0.077 Uiso 1 1 calc GR
H19C H -0.1974 0.5011 0.3188 0.077 Uiso 1 1 calc GR
C20 C -0.1361(3) 0.5370(2) 0.41007(16) 0.0471(11) Uani 1 1 d .
H20A H -0.1193 0.4962 0.4057 0.071 Uiso 1 1 calc GR
H20B H -0.2011 0.5401 0.4246 0.071 Uiso 1 1 calc GR
H20C H -0.0891 0.5553 0.4327 0.071 Uiso 1 1 calc GR
C21 C 0.0079(3) 0.46182(18) 0.27186(14) 0.0348(8) Uani 1 1 d .
H21A H -0.0238 0.4891 0.2484 0.042 Uiso 1 1 calc R
H21B H -0.0362 0.4287 0.2771 0.042 Uiso 1 1 calc R
C22 C 0.1028(3) 0.44073(19) 0.24919(14) 0.0361(8) Uani 1 1 d .
H22A H 0.0905 0.4234 0.2157 0.043 Uiso 1 1 calc R
H22B H 0.1475 0.4737 0.2447 0.043 Uiso 1 1 calc R
C23 C 0.0070(3) 0.2441(2) 0.43962(17) 0.0473(11) Uani 1 1 d .
H23 H -0.0473 0.2191 0.4516 0.057 Uiso 1 1 calc R
C24 C 0.0436(4) 0.2799(3) 0.48467(19) 0.0616(14) Uani 1 1 d .
H24A H 0.0946 0.3063 0.4734 0.092 Uiso 1 1 calc GR
H24B H 0.0696 0.2539 0.5105 0.092 Uiso 1 1 calc GR
H24C H -0.0101 0.3022 0.4988 0.092 Uiso 1 1 calc GR
C25 C 0.0884(4) 0.2050(2) 0.4214(2) 0.0606(14) Uani 1 1 d .
H25A H 0.0641 0.1797 0.3947 0.091 Uiso 1 1 calc GR
H25B H 0.1120 0.1815 0.4496 0.091 Uiso 1 1 calc GR
H25C H 0.1416 0.2287 0.4083 0.091 Uiso 1 1 calc GR
C26 C -0.1026(3) 0.24060(17) 0.34067(17) 0.0387(9) Uani 1 1 d .
H26 H -0.0531 0.2107 0.3321 0.046 Uiso 1 1 calc R
C27 C -0.1346(4) 0.2665(2) 0.29058(19) 0.0548(12) Uani 1 1 d .
H27A H -0.1873 0.2940 0.2964 0.082 Uiso 1 1 calc GR
H27B H -0.1573 0.2357 0.2682 0.082 Uiso 1 1 calc GR
H27C H -0.0798 0.2865 0.2749 0.082 Uiso 1 1 calc GR
C28 C -0.1879(4) 0.2077(3) 0.3634(2) 0.0682(16) Uani 1 1 d .
H28A H -0.1685 0.1911 0.3958 0.102 Uiso 1 1 calc GR
H28B H -0.2077 0.1768 0.3405 0.102 Uiso 1 1 calc GR
H28C H -0.2423 0.2343 0.3686 0.102 Uiso 1 1 calc GR
C29 C -0.1294(3) 0.34526(19) 0.41513(17) 0.0423(10) Uani 1 1 d .
H29 H -0.0884 0.3741 0.4333 0.051 Uiso 1 1 calc R
C30 C -0.2003(3) 0.3222(2) 0.45469(19) 0.0557(12) Uani 1 1 d .
H30A H -0.2455 0.2952 0.4388 0.083 Uiso 1 1 calc GR
H30B H -0.2366 0.3544 0.4693 0.083 Uiso 1 1 calc GR
H30C H -0.1642 0.3023 0.4812 0.083 Uiso 1 1 calc GR
C31 C -0.1847(4) 0.3799(2) 0.3759(2) 0.0605(15) Uani 1 1 d .
H31A H -0.1390 0.3966 0.3517 0.091 Uiso 1 1 calc GR
H31B H -0.2208 0.4109 0.3925 0.091 Uiso 1 1 calc GR
H31C H -0.2300 0.3545 0.3581 0.091 Uiso 1 1 calc GR
C32 C 0.1099(3) 0.30362(16) 0.32135(16) 0.0370(9) Uani 1 1 d .
H32A H 0.0845 0.2644 0.3146 0.044 Uiso 1 1 calc R
H32B H 0.1770 0.2998 0.3341 0.044 Uiso 1 1 calc R
C33 C 0.1096(3) 0.33875(18) 0.27307(15) 0.0373(9) Uani 1 1 d .
H33A H 0.1503 0.3193 0.2475 0.045 Uiso 1 1 calc R
H33B H 0.0428 0.3413 0.2598 0.045 Uiso 1 1 calc R

loop_
_atom_site_aniso_label
_atom_site_aniso_U_11
_atom_site_aniso_U_22
_atom_site_aniso_U_33
_atom_site_aniso_U_23
_atom_site_aniso_U_13
_atom_site_aniso_U_12
U1 0.02003(6) 0.01855(6) 0.02209(6) -0.00006(4) 0.00034(4) 0.00036(4)
K1 0.0419(4) 0.0390(4) 0.0351(4) -0.0085(3) 0.0098(4) -0.0127(4)
Si1 0.0209(4) 0.0316(5) 0.0344(5) 0.0051(4) -0.0005(4) 0.0013(4)
Si2 0.0315(5) 0.0268(4) 0.0382(5) 0.0083(4) 0.0047(4) 0.0053(4)
Si3 0.0311(5) 0.0253(4) 0.0387(5) -0.0002(4) -0.0010(4) -0.0071(4)
N1 0.0231(14) 0.0348(16) 0.0279(14) 0.0029(13) 0.0065(12) 0.0005(12)
N2 0.0263(14) 0.0284(14) 0.0269(14) 0.0055(12) -0.0035(12) 0.0024(11)
N3 0.0293(14) 0.0201(13) 0.0380(16) -0.0047(12) 0.0050(13) -0.0038(11)
N4 0.0265(14) 0.0301(15) 0.0290(15) -0.0033(13) 0.0013(12) -0.0001(12)
N5 0.0270(14) 0.0365(16) 0.0299(16) -0.0069(13) 0.0043(13) -0.0023(13)
C1 0.036(2) 0.067(3) 0.052(3) 0.025(2) -0.002(2) -0.001(2)
C2 0.044(2) 0.075(3) 0.040(2) 0.017(2) -0.003(2) 0.011(2)
C3 0.073(4) 0.071(4) 0.093(5) 0.039(4) -0.024(4) -0.032(3)
C4 0.039(2) 0.047(2) 0.044(2) 0.003(2) -0.0083(19) -0.0062(18)
C5 0.055(3) 0.048(3) 0.054(3) -0.004(2) 0.004(2) 0.003(2)
C6 0.046(2) 0.046(2) 0.051(3) 0.005(2) -0.006(2) -0.016(2)
C7 0.036(2) 0.060(3) 0.067(3) 0.008(3) 0.005(2) 0.012(2)
C8 0.034(3) 0.122(6) 0.111(5) -0.002(5) -0.006(3) 0.028(3)
C9 0.056(3) 0.053(3) 0.092(4) -0.011(3) -0.001(3) 0.027(3)
C10 0.0266(17) 0.0388(19) 0.0328(19) 0.0012(16) 0.0070(15) -0.0068(15)
C11 0.0295(18) 0.040(2) 0.0327(19) 0.0000(17) 0.0084(16) 0.0006(16)
C12 0.054(3) 0.029(2) 0.054(3) -0.0047(19) -0.007(2) -0.0035(18)
C13 0.070(4) 0.061(4) 0.119(6) -0.044(4) 0.000(4) -0.006(3)
C14 0.047(3) 0.050(3) 0.088(4) 0.003(3) -0.012(3) -0.008(2)
C15 0.046(2) 0.047(2) 0.056(3) 0.025(2) 0.007(2) 0.011(2)
C16 0.103(5) 0.063(4) 0.100(5) 0.049(4) 0.058(4) 0.049(4)
C17 0.059(3) 0.046(2) 0.054(3) 0.018(2) 0.010(2) 0.008(2)
C18 0.036(2) 0.035(2) 0.044(2) -0.0009(18) 0.0009(18) 0.0088(16)
C19 0.031(2) 0.074(3) 0.049(3) 0.009(2) -0.0024(19) 0.004(2)
C20 0.043(2) 0.061(3) 0.037(2) 0.006(2) 0.0090(19) 0.009(2)
C21 0.0345(19) 0.039(2) 0.0306(18) 0.0034(16) -0.0059(16) 0.0040(16)
C22 0.040(2) 0.044(2) 0.0245(17) -0.0010(16) -0.0015(16) 0.0007(17)
C23 0.045(2) 0.048(2) 0.049(2) 0.016(2) -0.009(2) -0.016(2)
C24 0.052(3) 0.084(4) 0.049(3) 0.003(3) -0.010(2) 0.004(3)
C25 0.067(3) 0.040(2) 0.075(4) 0.008(2) -0.020(3) 0.002(2)
C26 0.039(2) 0.0270(17) 0.050(2) -0.0022(18) -0.0054(19) -0.0054(15)
C27 0.058(3) 0.045(3) 0.061(3) 0.001(2) -0.021(2) -0.012(2)
C28 0.068(3) 0.070(4) 0.067(3) 0.006(3) -0.009(3) -0.041(3)
C29 0.0327(19) 0.042(2) 0.053(3) -0.011(2) 0.0101(19) -0.0109(17)
C30 0.040(2) 0.077(3) 0.050(3) 0.002(3) 0.011(2) -0.001(2)
C31 0.052(3) 0.035(2) 0.094(4) 0.016(2) 0.038(3) 0.009(2)
C32 0.038(2) 0.0250(17) 0.048(2) -0.0090(17) 0.0081(18) -0.0030(15)
C33 0.038(2) 0.038(2) 0.036(2) -0.0149(17) 0.0053(17) -0.0068(16)

loop_
_atom_type_symbol
_atom_type_description
_atom_type_scat_dispersion_real
_atom_type_scat_dispersion_imag
_atom_type_scat_source
C C 0.0181 0.0091 'International Tables Vol C Tables 4.2.6.8 and 6.1.1.4'
H H 0.0000 0.0000 'International Tables Vol C Tables 4.2.6.8 and 6.1.1.4'
K K 0.3868 1.0657 'International Tables Vol C Tables 4.2.6.8 and 6.1.1.4'
N N 0.0311 0.0180 'International Tables Vol C Tables 4.2.6.8 and 6.1.1.4'
Si Si 0.2541 0.3302 'International Tables Vol C Tables 4.2.6.8 and 6.1.1.4'
U U -4.3638 13.4090 'International Tables Vol C Tables 4.2.6.8 and 6.1.1.4'

loop_
_geom_angle_atom_site_label_1
_geom_angle_atom_site_label_2
_geom_angle_atom_site_label_3
_geom_angle
_geom_angle_site_symmetry_1
_geom_angle_site_symmetry_3
N1 U1 N2 109.61(10) . .
N1 U1 N4 70.53(10) . .
N2 U1 N4 70.53(10) . .
N3 U1 N1 108.66(11) . .
N3 U1 N2 109.46(11) . .
N3 U1 N4 69.84(10) . .
N5 U1 N1 107.91(11) . .
N5 U1 N2 110.74(12) . .
N5 U1 N3 110.42(12) . .
N5 U1 N4 178.34(11) . .
U1 K1 H5 104.8(7) 5_566 .
N5 K1 U1 22.23(7) 5_566 5_566
N5 K1 U1 112.26(7) . 5_566
N5 K1 N5 95.28(9) 5_566 .
N5 K1 H5 93.8(7) 5_566 .
N5 K1 H5 20.1(3) . .
N1 Si1 C1 107.80(17) . .
N1 Si1 C4 111.28(18) . .
N1 Si1 C7 112.1(2) . .
C4 Si1 C1 106.5(2) . .
C7 Si1 C1 112.5(2) . .
C7 Si1 C4 106.6(2) . .
N2 Si2 C12 105.56(18) . .
N2 Si2 C15 113.23(19) . .
N2 Si2 C18 112.10(17) . .
C12 Si2 C15 113.7(2) . .
C12 Si2 C18 109.0(2) . .
C15 Si2 C18 103.35(19) . .
N3 Si3 C23 112.18(18) . .
N3 Si3 C26 113.03(17) . .
N3 Si3 C29 105.61(17) . .
C23 Si3 C26 105.72(19) . .
C29 Si3 C23 108.3(2) . .
C29 Si3 C26 111.98(19) . .
Si1 N1 U1 131.92(16) . .
C10 N1 U1 111.4(2) . .
C10 N1 Si1 116.6(2) . .
Si2 N2 U1 131.14(16) . .
C21 N2 U1 110.1(2) . .
C21 N2 Si2 118.8(2) . .
Si3 N3 U1 130.45(16) . .
C32 N3 U1 112.6(2) . .
C32 N3 Si3 116.8(2) . .
C11 N4 U1 107.0(2) . .
C22 N4 U1 107.0(2) . .
C22 N4 C11 111.8(3) . .
C22 N4 C33 111.9(3) . .
C33 N4 U1 107.8(2) . .
C33 N4 C11 111.0(3) . .
U1 N5 K1 132.21(14) . .
U1 N5 K1 127.46(14) . 5_566
U1 N5 H5 128(3) . .
K1 N5 K1 84.72(9) 5_566 .
K1 N5 H5 83(2) . .
K1 N5 H5 86(2) 5_566 .
C2 C1 Si1 113.8(3) . .
C3 C1 Si1 111.6(4) . .
C3 C1 C2 110.9(4) . .
C1 C2 H2A 109.5 . .
C1 C2 H2B 109.5 . .
C1 C2 H2C 109.5 . .
H2A C2 H2B 109.5 . .
H2A C2 H2C 109.5 . .
H2B C2 H2C 109.5 . .
C1 C3 H3A 109.5 . .
C1 C3 H3B 109.5 . .
C1 C3 H3C 109.5 . .
H3A C3 H3B 109.5 . .
H3A C3 H3C 109.5 . .
H3B C3 H3C 109.5 . .
Si1 C4 H4 107.3 . .
C5 C4 Si1 111.3(3) . .
C5 C4 H4 107.3 . .
C5 C4 C6 111.4(4) . .
C6 C4 Si1 112.0(3) . .
C6 C4 H4 107.3 . .
K1 C5 H5A 60.4 5_566 .
K1 C5 H5B 98.8 5_566 .
K1 C5 H5C 57.4 5_566 .
C4 C5 K1 151.6(3) . 5_566
C4 C5 H5A 109.5 . .
C4 C5 H5B 109.5 . .
C4 C5 H5C 109.5 . .
H5A C5 H5B 109.5 . .
H5A C5 H5C 109.5 . .
H5B C5 H5C 109.5 . .
C4 C6 H6A 109.5 . .
C4 C6 H6B 109.5 . .
C4 C6 H6C 109.5 . .
H6A C6 H6B 109.5 . .
H6A C6 H6C 109.5 . .
H6B C6 H6C 109.5 . .
Si1 C7 H7 105.6 . .
C8 C7 Si1 112.0(4) . .
C8 C7 H7 105.6 . .
C9 C7 Si1 118.1(4) . .
C9 C7 H7 105.6 . .
C9 C7 C8 109.0(5) . .
C7 C8 H8A 109.5 . .
C7 C8 H8B 109.5 . .
C7 C8 H8C 109.5 . .
H8A C8 H8B 109.5 . .
H8A C8 H8C 109.5 . .
H8B C8 H8C 109.5 . .
C7 C9 H9A 109.5 . .
C7 C9 H9B 109.5 . .
C7 C9 H9C 109.5 . .
H9A C9 H9B 109.5 . .
H9A C9 H9C 109.5 . .
H9B C9 H9C 109.5 . .
N1 C10 H10A 109.5 . .
N1 C10 H10B 109.5 . .
N1 C10 C11 110.9(3) . .
H10A C10 H10B 108.0 . .
C11 C10 H10A 109.5 . .
C11 C10 H10B 109.5 . .
N4 C11 C10 110.5(3) . .
N4 C11 H11A 109.5 . .
N4 C11 H11B 109.5 . .
C10 C11 H11A 109.5 . .
C10 C11 H11B 109.5 . .
H11A C11 H11B 108.1 . .
Si2 C12 H12 105.3 . .
C13 C12 Si2 116.3(4) . .
C13 C12 H12 105.3 . .
C13 C12 C14 110.0(4) . .
C14 C12 Si2 113.5(3) . .
C14 C12 H12 105.3 . .
K1 C13 H13A 171.7 5_566 .
K1 C13 H13B 69.6 5_566 .
K1 C13 H13C 64.1 5_566 .
C12 C13 K1 78.2(4) . 5_566
C12 C13 H13A 109.5 . .
C12 C13 H13B 109.5 . .
C12 C13 H13C 109.5 . .
H13A C13 H13B 109.5 . .
H13A C13 H13C 109.5 . .
H13B C13 H13C 109.5 . .
C12 C14 H14A 109.5 . .
C12 C14 H14B 109.5 . .
C12 C14 H14C 109.5 . .
H14A C14 H14B 109.5 . .
H14A C14 H14C 109.5 . .
H14B C14 H14C 109.5 . .
Si2 C15 H15 106.1 . .
C16 C15 Si2 113.0(4) . .
C16 C15 H15 106.1 . .
C16 C15 C17 109.3(4) . .
C17 C15 Si2 115.4(3) . .
C17 C15 H15 106.1 . .
C15 C16 H16A 109.5 . .
C15 C16 H16B 109.5 . .
C15 C16 H16C 109.5 . .
H16A C16 H16B 109.5 . .
H16A C16 H16C 109.5 . .
H16B C16 H16C 109.5 . .
C15 C17 H17A 109.5 . .
C15 C17 H17B 109.5 . .
C15 C17 H17C 109.5 . .
H17A C17 H17B 109.5 . .
H17A C17 H17C 109.5 . .
H17B C17 H17C 109.5 . .
Si2 C18 H18 108.3 . .
C19 C18 Si2 111.4(3) . .
C19 C18 H18 108.3 . .
C19 C18 C20 108.6(4) . .
C20 C18 Si2 111.8(3) . .
C20 C18 H18 108.3 . .
C18 C19 H19A 109.5 . .
C18 C19 H19B 109.5 . .
C18 C19 H19C 109.5 . .
H19A C19 H19B 109.5 . .
H19A C19 H19C 109.5 . .
H19B C19 H19C 109.5 . .
C18 C20 H20A 109.5 . .
C18 C20 H20B 109.5 . .
C18 C20 H20C 109.5 . .
H20A C20 H20B 109.5 . .
H20A C20 H20C 109.5 . .
H20B C20 H20C 109.5 . .
N2 C21 H21A 109.6 . .
N2 C21 H21B 109.6 . .
N2 C21 C22 110.2(3) . .
H21A C21 H21B 108.1 . .
C22 C21 H21A 109.6 . .
C22 C21 H21B 109.6 . .
N4 C22 C21 109.9(3) . .
N4 C22 H22A 109.7 . .
N4 C22 H22B 109.7 . .
C21 C22 H22A 109.7 . .
C21 C22 H22B 109.7 . .
H22A C22 H22B 108.2 . .
Si3 C23 H23 108.0 . .
C24 C23 Si3 112.0(3) . .
C24 C23 H23 108.0 . .
C25 C23 Si3 111.7(3) . .
C25 C23 H23 108.0 . .
C25 C23 C24 108.9(4) . .
C23 C24 H24A 109.5 . .
C23 C24 H24B 109.5 . .
C23 C24 H24C 109.5 . .
H24A C24 H24B 109.5 . .
H24A C24 H24C 109.5 . .
H24B C24 H24C 109.5 . .
C23 C25 H25A 109.5 . .
C23 C25 H25B 109.5 . .
C23 C25 H25C 109.5 . .
H25A C25 H25B 109.5 . .
H25A C25 H25C 109.5 . .
H25B C25 H25C 109.5 . .
Si3 C26 H26 105.8 . .
C27 C26 Si3 116.6(3) . .
C27 C26 H26 105.8 . .
C27 C26 C28 108.6(4) . .
C28 C26 Si3 113.4(3) . .
C28 C26 H26 105.8 . .
C26 C27 H27A 109.5 . .
C26 C27 H27B 109.5 . .
C26 C27 H27C 109.5 . .
H27A C27 H27B 109.5 . .
H27A C27 H27C 109.5 . .
H27B C27 H27C 109.5 . .
C26 C28 H28A 109.5 . .
C26 C28 H28B 109.5 . .
C26 C28 H28C 109.5 . .
H28A C28 H28B 109.5 . .
H28A C28 H28C 109.5 . .
H28B C28 H28C 109.5 . .
Si3 C29 H29 105.3 . .
C30 C29 Si3 117.0(3) . .
C30 C29 H29 105.3 . .
C31 C29 Si3 113.5(3) . .
C31 C29 H29 105.3 . .
C31 C29 C30 109.5(4) . .
C29 C30 H30A 109.5 . .
C29 C30 H30B 109.5 . .
C29 C30 H30C 109.5 . .
H30A C30 H30B 109.5 . .
H30A C30 H30C 109.5 . .
H30B C30 H30C 109.5 . .
C29 C31 H31A 109.5 . .
C29 C31 H31B 109.5 . .
C29 C31 H31C 109.5 . .
H31A C31 H31B 109.5 . .
H31A C31 H31C 109.5 . .
H31B C31 H31C 109.5 . .
N3 C32 H32A 109.7 . .
N3 C32 H32B 109.7 . .
N3 C32 C33 109.7(3) . .
H32A C32 H32B 108.2 . .
C33 C32 H32A 109.7 . .
C33 C32 H32B 109.7 . .
N4 C33 C32 110.3(3) . .
N4 C33 H33A 109.6 . .
N4 C33 H33B 109.6 . .
C32 C33 H33A 109.6 . .
C32 C33 H33B 109.6 . .
H33A C33 H33B 108.1 . .

loop_
_geom_bond_atom_site_label_1
_geom_bond_atom_site_label_2
_geom_bond_distance
_geom_bond_site_symmetry_2
U1 N1 2.337(3) .
U1 N2 2.355(3) .
U1 N3 2.333(3) .
U1 N4 2.680(3) .
U1 N5 2.043(3) .
K1 N5 2.769(3) .
K1 N5 2.725(3) 5_566
K1 H5 2.82(4) .
Si1 N1 1.719(3) .
Si1 C1 1.909(5) .
Si1 C4 1.896(5) .
Si1 C7 1.894(5) .
Si2 N2 1.713(3) .
Si2 C12 1.890(5) .
Si2 C15 1.909(4) .
Si2 C18 1.913(4) .
Si3 N3 1.721(3) .
Si3 C23 1.900(4) .
Si3 C26 1.908(4) .
Si3 C29 1.895(4) .
N1 C10 1.480(5) .
N2 C21 1.481(5) .
N3 C32 1.484(5) .
N4 C11 1.483(5) .
N4 C22 1.476(5) .
N4 C33 1.480(5) .
N5 K1 2.725(3) 5_566
N5 H5 0.975(10) .
C1 C2 1.563(7) .
C1 C3 1.562(8) .
C2 H2A 0.9800 .
C2 H2B 0.9800 .
C2 H2C 0.9800 .
C3 H3A 0.9800 .
C3 H3B 0.9800 .
C3 H3C 0.9800 .
C4 H4 1.0000 .
C4 C5 1.543(6) .
C4 C6 1.563(6) .
C5 K1 3.268(5) 5_566
C5 H5A 0.9800 .
C5 H5B 0.9800 .
C5 H5C 0.9800 .
C6 H6A 0.9800 .
C6 H6B 0.9800 .
C6 H6C 0.9800 .
C7 H7 1.0000 .
C7 C8 1.549(7) .
C7 C9 1.505(8) .
C8 H8A 0.9800 .
C8 H8B 0.9800 .
C8 H8C 0.9800 .
C9 H9A 0.9800 .
C9 H9B 0.9800 .
C9 H9C 0.9800 .
C10 H10A 0.9900 .
C10 H10B 0.9900 .
C10 C11 1.511(5) .
C11 H11A 0.9900 .
C11 H11B 0.9900 .
C12 H12 1.0000 .
C12 C13 1.538(7) .
C12 C14 1.541(7) .
C13 H13A 0.9800 .
C13 H13B 0.9800 .
C13 H13C 0.9800 .
C14 H14A 0.9800 .
C14 H14B 0.9800 .
C14 H14C 0.9800 .
C15 H15 1.0000 .
C15 C16 1.528(7) .
C15 C17 1.539(6) .
C16 H16A 0.9800 .
C16 H16B 0.9800 .
C16 H16C 0.9800 .
C17 H17A 0.9800 .
C17 H17B 0.9800 .
C17 H17C 0.9800 .
C18 H18 1.0000 .
C18 C19 1.519(6) .
C18 C20 1.520(6) .
C19 H19A 0.9800 .
C19 H19B 0.9800 .
C19 H19C 0.9800 .
C20 H20A 0.9800 .
C20 H20B 0.9800 .
C20 H20C 0.9800 .
C21 H21A 0.9900 .
C21 H21B 0.9900 .
C21 C22 1.523(5) .
C22 H22A 0.9900 .
C22 H22B 0.9900 .
C23 H23 1.0000 .
C23 C24 1.541(7) .
C23 C25 1.524(7) .
C24 H24A 0.9800 .
C24 H24B 0.9800 .
C24 H24C 0.9800 .
C25 H25A 0.9800 .
C25 H25B 0.9800 .
C25 H25C 0.9800 .
C26 H26 1.0000 .
C26 C27 1.526(6) .
C26 C28 1.528(6) .
C27 H27A 0.9800 .
C27 H27B 0.9800 .
C27 H27C 0.9800 .
C28 H28A 0.9800 .
C28 H28B 0.9800 .
C28 H28C 0.9800 .
C29 H29 1.0000 .
C29 C30 1.533(6) .
C29 C31 1.523(7) .
C30 H30A 0.9800 .
C30 H30B 0.9800 .
C30 H30C 0.9800 .
C31 H31A 0.9800 .
C31 H31B 0.9800 .
C31 H31C 0.9800 .
C32 H32A 0.9900 .
C32 H32B 0.9900 .
C32 C33 1.519(6) .
C33 H33A 0.9900 .
C33 H33B 0.9900 .

loop_
_geom_torsion_atom_site_label_1
_geom_torsion_atom_site_label_2
_geom_torsion_atom_site_label_3
_geom_torsion_atom_site_label_4
_geom_torsion
_geom_torsion_site_symmetry_4
U1 N1 C10 C11 -57.7(3) .
U1 N2 C21 C22 -59.8(3) .
U1 N3 C32 C33 -58.0(3) .
U1 N4 C11 C10 -31.2(4) .
U1 N4 C22 C21 -32.3(3) .
U1 N4 C33 C32 -31.4(3) .
Si1 N1 C10 C11 125.7(3) .
Si1 C4 C5 K1 3.4(8) 5_566
Si2 N2 C21 C22 121.7(3) .
Si2 C12 C13 K1 116.8(3) 5_566
Si3 N3 C32 C33 126.3(3) .
N1 Si1 C4 C5 60.8(4) .
N1 Si1 C4 C6 -64.6(4) .
N1 Si1 C7 C8 -179.1(4) .
N1 Si1 C7 C9 -51.2(5) .
N1 C10 C11 N4 60.0(4) .
N2 Si2 C12 C13 -155.8(4) .
N2 Si2 C12 C14 75.1(4) .
N2 C21 C22 N4 62.6(4) .
N3 Si3 C23 C24 66.1(4) .
N3 Si3 C23 C25 -56.3(4) .
N3 Si3 C29 C30 -162.6(3) .
N3 Si3 C29 C31 68.4(3) .
N3 C32 C33 N4 59.4(4) .
C1 Si1 N1 U1 18.7(3) .
C1 Si1 N1 C10 -165.7(3) .
C1 Si1 C4 C5 -56.4(4) .
C1 Si1 C4 C6 178.2(3) .
C1 Si1 C7 C8 -57.4(5) .
C1 Si1 C7 C9 70.4(5) .
C4 Si1 N1 U1 -97.7(2) .
C4 Si1 N1 C10 77.9(3) .
C4 Si1 C7 C8 58.9(5) .
C4 Si1 C7 C9 -173.2(4) .
C6 C4 C5 K1 129.1(6) 5_566
C7 Si1 N1 U1 143.0(2) .
C7 Si1 N1 C10 -41.4(3) .
C7 Si1 C4 C5 -176.7(3) .
C7 Si1 C4 C6 57.9(4) .
C11 N4 C22 C21 -149.2(3) .
C11 N4 C33 C32 85.4(4) .
C12 Si2 N2 U1 36.0(3) .
C12 Si2 N2 C21 -145.8(3) .
C14 C12 C13 K1 -112.5(4) 5_566
C15 Si2 N2 U1 161.1(2) .
C15 Si2 N2 C21 -20.7(3) .
C15 Si2 C12 C13 79.5(5) .
C15 Si2 C12 C14 -49.6(4) .
C18 Si2 N2 U1 -82.5(2) .
C18 Si2 N2 C21 95.7(3) .
C18 Si2 C12 C13 -35.2(5) .
C18 Si2 C12 C14 -164.3(3) .
C22 N4 C11 C10 85.7(4) .
C22 N4 C33 C32 -148.8(3) .
C23 Si3 N3 U1 -93.5(3) .
C23 Si3 N3 C32 81.3(3) .
C23 Si3 C29 C30 -42.2(4) .
C23 Si3 C29 C31 -171.2(3) .
C26 Si3 N3 U1 147.1(2) .
C26 Si3 N3 C32 -38.1(3) .
C26 Si3 C23 C24 -170.2(3) .
C26 Si3 C23 C25 67.3(4) .
C26 Si3 C29 C30 74.0(4) .
C26 Si3 C29 C31 -55.0(4) .
C29 Si3 N3 U1 24.3(3) .
C29 Si3 N3 C32 -160.9(3) .
C29 Si3 C23 C24 -50.1(4) .
C29 Si3 C23 C25 -172.5(3) .
C33 N4 C11 C10 -148.5(3) .
C33 N4 C22 C21 85.5(4) .
